data_8104148
loop_
_publ_author_name
'Prescott, H.A.'
'Troyanov, S.I.'
'Kemnitz, E.'

_publ_section_title
;
 The crystal structures of the potassium hydrogen monofluorophosphates, K
 H P O3 F and K3 (H (P O3 F)2), and the alpha modification of Rb H P O3 F
;
_journal_name_full 'Zeitschrift fuer Kristallographie (149,1979-)'
_journal_page_first 604
_journal_page_last 611
_journal_volume 218
_journal_year 2003
_chemical_formula_sum 'F2 H K3 O6 P2'
_chemical_name_systematic 'K3 (H (P O3 F)2)'
_space_group_IT_number 15
_symmetry_space_group_name_Hall '-C 2yc'
_symmetry_space_group_name_H-M 'C 1 2/c 1'
_cell_angle_alpha 90
_cell_angle_beta 113.52
_cell_angle_gamma 90
_cell_formula_units_Z 4
_cell_length_a 7.973
_cell_length_b 11.635
_cell_length_c 9.668
_cell_volume 822.350
_citation_journal_id_ASTM ZEKRDZ
_cod_data_source_file Prescott_ZEKRDZ_2003_820.cif
_cod_data_source_block H1F2K3O6P2
_cod_original_cell_volume 822.3499
_cod_original_formula_sum 'H1 F2 K3 O6 P2'
_cod_database_code 8104148

loop_
_symmetry_equiv_pos_as_xyz
x,y,z
-x,y,-z+1/2
-x,-y,-z
x,-y,z-1/2
x+1/2,y+1/2,z
-x+1/2,y+1/2,-z+1/2
-x+1/2,-y+1/2,-z
x+1/2,-y+1/2,z-1/2

loop_
_atom_site_label
_atom_site_type_symbol
_atom_site_fract_x
_atom_site_fract_y
_atom_site_fract_z
_atom_site_occupancy
_atom_site_U_iso_or_equiv
O3 O-2 0.4794 0.4014 0.4514 1 0.0
O2 O-2 0.2184 0.4869 0.2286 1 0.0
P1 P+5 0.28977 0.38219 0.32296 1 0.0
F1 F-1 0.1614 0.3655 0.4124 1 0.0
K2 K+1 0.4051 0.86722 0.5626 1 0.0
H1 H+1 0.5 0.464 0.472 0.5 0.0
O1 O-2 0.2775 0.2711 0.2435 1 0.0
K1 K+1 0.5 0.63681 0.25 1 0.0
